data_7120102
loop_
_publ_author_name
'Seki, Tomohiro'
'Kobayashi, Koh'
'Ito, Hajime'

_publ_section_title
;
 Low-Temperature-Selective Luminescent Mechanochromism of a Thienyl Gold
 Isocyanide Complex
;
_journal_name_full 'Chem. Commun.'
_journal_paper_doi 10.1039/C7CC03190D
_journal_year 2017
_chemical_formula_moiety 'C11 H8 Au N S'
_chemical_formula_sum 'C11 H8 Au N S'
_chemical_formula_weight 383.22
_chemical_name_systematic 1R
_space_group_crystal_system triclinic
_space_group_IT_number 2
_space_group_name_Hall '-P 1'
_space_group_name_H-M_alt 'P -1'
_symmetry_space_group_name_Hall '-P 1'
_symmetry_space_group_name_H-M 'P -1'
_atom_sites_solution_hydrogens geom
_atom_sites_solution_primary direct
_atom_sites_solution_secondary difmap
_audit_update_record
;
2017-03-14 deposited with the CCDC.
2017-05-09 downloaded from the CCDC.
;
_cell_angle_alpha 102.488(10)
_cell_angle_beta 99.645(9)
_cell_angle_gamma 96.731(9)
_cell_formula_units_Z 2
_cell_length_a 5.850(3)
_cell_length_b 8.472(4)
_cell_length_c 11.703(6)
_cell_measurement_reflns_used 1968
_cell_measurement_temperature 298
_cell_measurement_theta_max 27.47
_cell_measurement_theta_min 3.42
_cell_volume 551.1(5)
_computing_cell_refinement 'RAPID AUTO'
_computing_data_collection 'RAPID AUTO (Rigaku, ????)'
_computing_data_reduction 'RAPID AUTO'
_computing_molecular_graphics 'CrystalStructure 4.2.3'
_computing_publication_material 'CrystalStructure 4.2.3 (Rigaku, 2016)'
_computing_structure_refinement 'SHELXL Version 2014/7 (Sheldrick, 2008)'
_computing_structure_solution 'Superflip (Palatinus, et al., 2007)'
_diffrn_ambient_temperature 298
_diffrn_detector_area_resol_mean 10.000
_diffrn_measured_fraction_theta_full 0.997
_diffrn_measured_fraction_theta_max 0.986
_diffrn_measurement_device_type 'Rigaku R-AXIS RAPID'
_diffrn_measurement_method \w
_diffrn_radiation_type 'Mo K\a'
_diffrn_radiation_wavelength 0.71075
_diffrn_reflns_av_R_equivalents 0.1115
_diffrn_reflns_Laue_measured_fraction_full 0.997
_diffrn_reflns_Laue_measured_fraction_max 0.986
_diffrn_reflns_limit_h_max 7
_diffrn_reflns_limit_h_min -7
_diffrn_reflns_limit_k_max 8
_diffrn_reflns_limit_k_min -11
_diffrn_reflns_limit_l_max 15
_diffrn_reflns_limit_l_min -15
_diffrn_reflns_number 5278
_diffrn_reflns_point_group_measured_fraction_full 0.997
_diffrn_reflns_point_group_measured_fraction_max 0.986
_diffrn_reflns_theta_full 25.242
_diffrn_reflns_theta_max 27.484
_diffrn_reflns_theta_min 3.424
_diffrn_standards_number 0
_exptl_absorpt_coefficient_mu 13.540
_exptl_absorpt_correction_T_max 0.816
_exptl_absorpt_correction_T_min 0.076
_exptl_absorpt_correction_type multi-scan
_exptl_absorpt_process_details 'ABSCOR (Rigaku, 1995)'
_exptl_crystal_colour colorless
_exptl_crystal_density_diffrn 2.309
_exptl_crystal_density_method 'not measured'
_exptl_crystal_description platelet
_exptl_crystal_F_000 352.00
_exptl_crystal_preparation ', Luminescent'
_exptl_crystal_size_max 0.114
_exptl_crystal_size_mid 0.068
_exptl_crystal_size_min 0.015
_refine_diff_density_max 0.77
_refine_diff_density_min -1.15
_refine_ls_extinction_method none
_refine_ls_goodness_of_fit_ref 0.978
_refine_ls_hydrogen_treatment constr
_refine_ls_number_parameters 164
_refine_ls_number_reflns 2496
_refine_ls_number_restraints 188
_refine_ls_R_factor_all 0.1752
_refine_ls_R_factor_gt 0.0725
_refine_ls_shift/su_max 0.000
_refine_ls_structure_factor_coef Fsqd
_refine_ls_weighting_details 'w = 1/[\s^2^(Fo^2^)+(0.0617P)^2^] where P=(Fo^2^+2Fc^2^)/3'
_refine_ls_weighting_scheme calc
_refine_ls_wR_factor_gt 0.1296
_refine_ls_wR_factor_ref 0.1666
_reflns_Friedel_coverage 0.000
_reflns_number_gt 1144
_reflns_number_total 2496
_reflns_threshold_expression F^2^>2.0\s(F^2^)
_cod_data_source_file c7cc03190d2.cif
_cod_data_source_block KBY-108-02
_cod_database_code 7120102

loop_
_space_group_symop_id
_space_group_symop_operation_xyz
1 +X,+Y,+Z
2 -X,-Y,-Z

loop_
_atom_site_label
_atom_site_type_symbol
_atom_site_fract_x
_atom_site_fract_y
_atom_site_fract_z
_atom_site_U_iso_or_equiv
_atom_site_adp_type
_atom_site_occupancy
_atom_site_site_symmetry_order
_atom_site_calc_flag
_atom_site_refinement_flags_posn
_atom_site_refinement_flags_adp
_atom_site_refinement_flags_occupancy
_atom_site_disorder_assembly
_atom_site_disorder_group
Au1 Au 0.96760(12) 0.73212(10) 0.61127(7) 0.0754(4) Uani 1 1 d . . . . .
N8 N 0.578(3) 0.8001(17) 0.4239(14) 0.073(4) Uani 1 1 d . . . . .
C7 C 0.728(4) 0.778(2) 0.4933(18) 0.080(6) Uani 1 1 d . . . . .
C9 C 0.386(3) 0.8187(19) 0.3346(15) 0.061(4) Uani 1 1 d . . . . .
C10 C 0.176(3) 0.7178(19) 0.3092(18) 0.077(5) Uani 1 1 d . . . . .
H10 H 0.1526 0.6323 0.3463 0.092 Uiso 1 1 calc R U . . .
C11 C 0.003(3) 0.746(3) 0.228(2) 0.088(6) Uani 1 1 d . . . . .
H11 H -0.1460 0.6855 0.2155 0.106 Uiso 1 1 calc R U . . .
C12 C 0.035(3) 0.861(2) 0.1629(16) 0.077(5) Uani 1 1 d . . . . .
H12 H -0.0836 0.8728 0.1033 0.092 Uiso 1 1 calc R U . . .
C13 C 0.252(3) 0.957(2) 0.1899(19) 0.082(5) Uani 1 1 d . . . . .
H13 H 0.2769 1.0408 0.1509 0.099 Uiso 1 1 calc R U . . .
C14 C 0.435(3) 0.935(2) 0.2727(17) 0.074(5) Uani 1 1 d . . . . .
H14 H 0.5843 0.9951 0.2861 0.089 Uiso 1 1 calc R U . . .
C2 C 1.209(3) 0.686(2) 0.7323(14) 0.071(4) Uani 1 1 d D U . . .
S3 S 1.191(3) 0.741(3) 0.8775(13) 0.086(4) Uani 0.573(16) 1 d D U P A 1
C4 C 1.445(7) 0.670(8) 0.922(4) 0.084(7) Uani 0.573(16) 1 d D U P A 1
H4 H 1.5080 0.6772 1.0017 0.101 Uiso 0.573(16) 1 calc R U P A 1
C5 C 1.545(9) 0.603(7) 0.831(3) 0.082(6) Uani 0.573(16) 1 d D U P A 1
H5 H 1.6868 0.5636 0.8384 0.098 Uiso 0.573(16) 1 calc R U P A 1
C6 C 1.396(8) 0.603(8) 0.724(5) 0.077(8) Uani 0.573(16) 1 d D U P A 1
H6 H 1.4227 0.5499 0.6499 0.093 Uiso 0.573(16) 1 calc R U P A 1
S3B S 1.450(3) 0.604(3) 0.7158(17) 0.075(4) Uani 0.427(16) 1 d D U P A 2
C4B C 1.539(11) 0.618(9) 0.866(2) 0.076(7) Uani 0.427(16) 1 d D U P A 2
H4B H 1.6744 0.5784 0.8929 0.091 Uiso 0.427(16) 1 calc R U P A 2
C5B C 1.411(10) 0.685(10) 0.944(5) 0.080(7) Uani 0.427(16) 1 d D U P A 2
H5B H 1.4320 0.6977 1.0257 0.097 Uiso 0.427(16) 1 calc R U P A 2
C6B C 1.239(14) 0.732(14) 0.865(7) 0.076(8) Uani 0.427(16) 1 d D U P A 2
H6B H 1.1356 0.7955 0.8982 0.091 Uiso 0.427(16) 1 calc R U P A 2

loop_
_atom_site_aniso_label
_atom_site_aniso_U_11
_atom_site_aniso_U_22
_atom_site_aniso_U_33
_atom_site_aniso_U_23
_atom_site_aniso_U_13
_atom_site_aniso_U_12
Au1 0.0676(5) 0.0817(6) 0.0744(5) 0.0241(4) 0.0080(3) 0.0009(3)
N8 0.083(10) 0.067(10) 0.071(10) 0.020(9) 0.018(8) 0.011(8)
C7 0.092(14) 0.074(13) 0.074(13) 0.034(11) -0.005(11) 0.009(10)
C9 0.078(11) 0.045(9) 0.064(11) 0.014(9) 0.021(9) 0.016(9)
C10 0.075(12) 0.041(9) 0.103(15) 0.011(10) 0.014(11) -0.017(8)
C11 0.051(10) 0.094(15) 0.115(17) 0.029(14) 0.004(11) 0.004(10)
C12 0.089(14) 0.082(13) 0.058(12) 0.012(11) 0.018(10) 0.016(11)
C13 0.085(13) 0.064(12) 0.099(15) 0.024(11) 0.028(12) -0.001(10)
C14 0.047(9) 0.062(10) 0.098(14) 0.023(11) -0.014(9) -0.019(8)
C2 0.053(7) 0.075(9) 0.088(7) 0.027(6) 0.019(5) 0.003(6)
S3 0.069(7) 0.100(7) 0.090(6) 0.025(5) 0.017(5) 0.017(6)
C4 0.064(10) 0.096(14) 0.097(10) 0.029(9) 0.015(8) 0.017(10)
C5 0.059(9) 0.084(13) 0.103(10) 0.026(11) 0.019(9) 0.005(9)
C6 0.055(11) 0.076(15) 0.100(10) 0.023(9) 0.020(8) 0.003(11)
S3B 0.059(8) 0.068(7) 0.101(7) 0.022(5) 0.027(6) 0.001(6)
C4B 0.052(11) 0.082(15) 0.096(9) 0.022(9) 0.021(8) 0.009(10)
C5B 0.059(12) 0.098(15) 0.092(9) 0.028(8) 0.020(8) 0.023(11)
C6B 0.054(13) 0.090(16) 0.090(8) 0.026(8) 0.022(7) 0.019(12)

loop_
_atom_type_symbol
_atom_type_description
_atom_type_scat_dispersion_real
_atom_type_scat_dispersion_imag
_atom_type_scat_source
C C 0.0033 0.0016
;
International Tables for Crystallography
(Vol. C, Tables 4.2.6.8 and 6.1.1.4)
;
H H 0.0000 0.0000
;
International Tables for Crystallography
(Vol. C, Table 6.1.1.4)
;
Au Au -2.0133 8.8022
;
International Tables for Crystallography
(Vol. C, Tables 4.2.6.8 and 6.1.1.4)
;
N N 0.0061 0.0033
;
International Tables for Crystallography
(Vol. C, Tables 4.2.6.8 and 6.1.1.4)
;
S S 0.1246 0.1234
;
International Tables for Crystallography
(Vol. C, Tables 4.2.6.8 and 6.1.1.4)
;

loop_
_geom_angle_atom_site_label_1
_geom_angle_atom_site_label_2
_geom_angle_atom_site_label_3
_geom_angle
C7 Au1 C2 179.5(8)
C7 N8 C9 177.2(17)
N8 C7 Au1 176.6(16)
C10 C9 C14 122.9(16)
C10 C9 N8 120.9(14)
C14 C9 N8 116.0(14)
C11 C10 C9 117.4(16)
C11 C10 H10 121.3
C9 C10 H10 121.3
C10 C11 C12 123.2(18)
C10 C11 H11 118.4
C12 C11 H11 118.4
C11 C12 C13 116.9(17)
C11 C12 H12 121.6
C13 C12 H12 121.6
C12 C13 C14 122.2(16)
C12 C13 H13 118.9
C14 C13 H13 118.9
C9 C14 C13 116.8(15)
C9 C14 H14 121.6
C13 C14 H14 121.6
C6B C2 S3B 101(3)
C6 C2 S3 108(2)
C6 C2 Au1 132(2)
C6B C2 Au1 129(3)
S3B C2 Au1 129.5(11)
S3 C2 Au1 119.2(10)
C2 S3 C4 92.3(18)
C5 C4 S3 114(4)
C5 C4 H4 123.1
S3 C4 H4 123.1
C4 C5 C6 108(5)
C4 C5 H5 126.0
C6 C5 H5 126.0
C2 C6 C5 117(4)
C2 C6 H6 121.6
C5 C6 H6 121.6
C2 S3B C4B 94(2)
C5B C4B S3B 120(5)
C5B C4B H4B 120.1
S3B C4B H4B 120.1
C4B C5B C6B 100(7)
C4B C5B H5B 130.1
C6B C5B H5B 130.1
C5B C6B C2 124(7)
C5B C6B H6B 117.9
C2 C6B H6B 117.9

loop_
_geom_bond_atom_site_label_1
_geom_bond_atom_site_label_2
_geom_bond_distance
Au1 C7 1.932(19)
Au1 C2 1.964(16)
N8 C7 1.15(2)
N8 C9 1.45(2)
C9 C10 1.36(2)
C9 C14 1.37(2)
C10 C11 1.35(2)
C10 H10 0.9300
C11 C12 1.37(3)
C11 H11 0.9300
C12 C13 1.37(3)
C12 H12 0.9300
C13 C14 1.38(2)
C13 H13 0.9300
C14 H14 0.9300
C2 C6 1.37(2)
C2 C6B 1.50(8)
C2 S3B 1.66(2)
C2 S3 1.686(16)
S3 C4 1.707(18)
C4 C5 1.349(19)
C4 H4 0.9300
C5 C6 1.41(2)
C5 H5 0.9300
C6 H6 0.9300
S3B C4B 1.717(19)
C4B C5B 1.35(2)
C4B H4B 0.9300
C5B C6B 1.40(2)
C5B H5B 0.9300
C6B H6B 0.9300

loop_
_geom_torsion_atom_site_label_1
_geom_torsion_atom_site_label_2
_geom_torsion_atom_site_label_3
_geom_torsion_atom_site_label_4
_geom_torsion
C14 C9 C10 C11 -7(3)
N8 C9 C10 C11 177.7(17)
C9 C10 C11 C12 6(3)
C10 C11 C12 C13 -5(3)
C11 C12 C13 C14 4(3)
C10 C9 C14 C13 7(3)
N8 C9 C14 C13 -178.1(16)
C12 C13 C14 C9 -5(3)
C6 C2 S3 C4 5(5)
Au1 C2 S3 C4 -179(3)
C2 S3 C4 C5 -1(5)
S3 C4 C5 C6 -4(6)
S3 C2 C6 C5 -9(7)
Au1 C2 C6 C5 176(4)
C4 C5 C6 C2 8(8)
C6B C2 S3B C4B 5(6)
Au1 C2 S3B C4B 179(3)
C2 S3B C4B C5B -2(6)
S3B C4B C5B C6B -3(9)
C4B C5B C6B C2 8(12)
S3B C2 C6B C5B -9(12)
Au1 C2 C6B C5B 177(7)
